data_1526338
loop_
_publ_author_name
'Rawn, C.J.'
'Barsoum, M.W.'
'El-Raghy, T.'
'Procipio, A.'
'Hubbard, C.R.'
'Hoffmann, C.M.'

_publ_section_title
;
 Structure of Ti4 Al N3 - a layered Mn+1 A Xn nitride
;
_journal_name_full 'Materials Research Bulletin'
_journal_page_first 1785
_journal_page_last 1796
_journal_volume 35
_journal_year 2000
_chemical_formula_sum 'Al N3 Ti4'
_chemical_name_systematic 'Ti4 Al N3'
_space_group_IT_number 194
_symmetry_space_group_name_Hall '-P 6c 2c'
_symmetry_space_group_name_H-M 'P 63/m m c'
_cell_angle_alpha 90
_cell_angle_beta 90
_cell_angle_gamma 120
_cell_formula_units_Z 2
_cell_length_a 2.991
_cell_length_b 2.991
_cell_length_c 23.396
_cell_volume 181.261
_citation_journal_id_ASTM MRBUAC
_cod_data_source_file Rawn_MRBUAC_2000_304.cif
_cod_data_source_block Al1N3Ti4
_cod_original_cell_volume 181.2613
_cod_original_formula_sum 'Al1 N3 Ti4'
_cod_database_code 1526338

loop_
_symmetry_equiv_pos_as_xyz
x,y,z
x-y,x,z+1/2
-y,x-y,z
-x,-y,z+1/2
-x+y,-x,z
y,-x+y,z+1/2
-y,-x,-z+1/2
x-y,-y,-z
x,x-y,-z+1/2
y,x,-z
-x+y,y,-z+1/2
-x,-x+y,-z
-x,-y,-z
-x+y,-x,-z-1/2
y,-x+y,-z
x,y,-z-1/2
x-y,x,-z
-y,x-y,-z-1/2
y,x,z-1/2
-x+y,y,z
-x,-x+y,z-1/2
-y,-x,z
x-y,-y,z-1/2
x,x-y,z

loop_
_atom_site_label
_atom_site_type_symbol
_atom_site_fract_x
_atom_site_fract_y
_atom_site_fract_z
_atom_site_occupancy
_atom_site_U_iso_or_equiv
Al1 Al 0.3333 0.6667 0.25 1 0.0
N1 N 0 0 0 1 0.0
Ti2 Ti 0 0 0.1547 1 0.0
Ti1 Ti 0.3333 0.6667 0.0542 1 0.0
N2 N 0.6667 0.3333 0.10496 1 0.0
